data_4320756
loop_
_publ_author_name
'Ramaswamy Murugavel'
'Kanhayalal Baheti'
'Ganapathi Anantharaman'

_publ_section_title
;
 Reactions of 2-Mercaptobenzoic Acid with Divalent Alkaline Earth Metal
 Ions: Synthesis, Spectral Studies, and Single-Crystal X-ray Structures of
 Calcium, Strontium, and Barium Complexes of 2,2'-Dithiobis(benzoic acid),
;
_journal_name_full 'Inorganic Chemistry'
_journal_page_first 6870
_journal_page_last 6878
_journal_paper_doi 10.1021/ic010519b
_journal_volume 40
_journal_year 2001
_chemical_formula_sum 'C28 H23 N O8 S4'
_chemical_formula_weight 629.71
_chemical_name_systematic
;
?
;
_space_group_IT_number 14
_symmetry_cell_setting monoclinic
_symmetry_space_group_name_Hall '-P 2yn'
_symmetry_space_group_name_H-M 'P 1 21/n 1'
_atom_sites_solution_hydrogens geom
_atom_sites_solution_primary direct
_atom_sites_solution_secondary difmap
_audit_creation_method SHELXL-97
_cell_angle_alpha 90.00
_cell_angle_beta 94.006(11)
_cell_angle_gamma 90.00
_cell_formula_units_Z 4
_cell_length_a 11.3619(9)
_cell_length_b 12.0443(10)
_cell_length_c 21.126(3)
_cell_measurement_temperature 203(2)
_cell_volume 2883.9(5)
_computing_structure_refinement 'SHELXL-97 (Sheldrick, 1997)'
_computing_structure_solution 'SHELXS-97 (Sheldrick, 1990)'
_diffrn_ambient_temperature 203(2)
_diffrn_measured_fraction_theta_full 0.996
_diffrn_measured_fraction_theta_max 0.996
_diffrn_radiation_monochromator graphite
_diffrn_radiation_source 'fine-focus sealed tube'
_diffrn_radiation_type MoK\a
_diffrn_radiation_wavelength 0.71073
_diffrn_reflns_av_R_equivalents 0.0325
_diffrn_reflns_av_sigmaI/netI 0.0397
_diffrn_reflns_limit_h_max 12
_diffrn_reflns_limit_h_min -12
_diffrn_reflns_limit_k_max 12
_diffrn_reflns_limit_k_min -12
_diffrn_reflns_limit_l_max 22
_diffrn_reflns_limit_l_min -22
_diffrn_reflns_number 5841
_diffrn_reflns_theta_full 22.53
_diffrn_reflns_theta_max 22.53
_diffrn_reflns_theta_min 3.52
_exptl_absorpt_coefficient_mu 0.381
_exptl_absorpt_correction_T_max 0.8944
_exptl_absorpt_correction_T_min 0.8627
_exptl_crystal_density_diffrn 1.450
_exptl_crystal_density_method 'not measured'
_exptl_crystal_F_000 1304
_exptl_crystal_size_max 0.40
_exptl_crystal_size_mid 0.40
_exptl_crystal_size_min 0.30
_refine_diff_density_max 0.268
_refine_diff_density_min -0.235
_refine_diff_density_rms 0.053
_refine_ls_extinction_method none
_refine_ls_goodness_of_fit_ref 1.061
_refine_ls_hydrogen_treatment mixed
_refine_ls_matrix_type full
_refine_ls_number_parameters 462
_refine_ls_number_reflns 3773
_refine_ls_number_restraints 0
_refine_ls_restrained_S_all 1.061
_refine_ls_R_factor_all 0.0612
_refine_ls_R_factor_gt 0.0421
_refine_ls_shift/su_max 0.013
_refine_ls_shift/su_mean 0.001
_refine_ls_structure_factor_coef Fsqd
_refine_ls_weighting_details 'calc w=1/[\s^2^(Fo^2^)+(0.0306P)^2^+2.5310P] where P=(Fo^2^+2Fc^2^)/3'
_refine_ls_weighting_scheme calc
_refine_ls_wR_factor_gt 0.0859
_refine_ls_wR_factor_ref 0.0969
_reflns_number_gt 2917
_reflns_number_total 3773
_reflns_threshold_expression >2sigma(I)
_cod_data_source_file ic010519b_4.cif
_cod_data_source_block Complex4(NH4_Adduct)
_cod_database_code 4320756

loop_
_symmetry_equiv_pos_as_xyz
'x, y, z'
'-x+1/2, y+1/2, -z+1/2'
'-x, -y, -z'
'x-1/2, -y-1/2, z-1/2'

loop_
_atom_site_label
_atom_site_type_symbol
_atom_site_fract_x
_atom_site_fract_y
_atom_site_fract_z
_atom_site_U_iso_or_equiv
_atom_site_adp_type
_atom_site_occupancy
_atom_site_symmetry_multiplicity
_atom_site_calc_flag
_atom_site_refinement_flags
_atom_site_disorder_assembly
_atom_site_disorder_group
S1 S 0.39374(9) 0.34819(7) 0.13627(5) 0.0535(3) Uani 1 1 d . . .
O11 O 0.5011(3) 0.6834(2) 0.08702(14) 0.0594(8) Uani 1 1 d . . .
O12 O 0.3741(3) 0.5630(2) 0.12154(16) 0.0733(10) Uani 1 1 d . . .
C1 C 0.4686(4) 0.5824(3) 0.10119(17) 0.0441(10) Uani 1 1 d . . .
C11 C 0.5551(3) 0.4947(3) 0.08954(16) 0.0381(9) Uani 1 1 d . . .
C12 C 0.6617(4) 0.5214(3) 0.0648(2) 0.0536(11) Uani 1 1 d . . .
C13 C 0.7437(4) 0.4417(4) 0.0551(2) 0.0670(14) Uani 1 1 d . . .
C14 C 0.7219(4) 0.3333(4) 0.0704(2) 0.0617(12) Uani 1 1 d . . .
C15 C 0.6171(4) 0.3042(3) 0.0951(2) 0.0507(11) Uani 1 1 d . . .
C16 C 0.5321(3) 0.3837(3) 0.10535(16) 0.0394(9) Uani 1 1 d . . .
S2 S 0.40558(9) 0.18331(7) 0.15788(4) 0.0455(3) Uani 1 1 d . . .
O21 O 0.3561(2) -0.17716(18) 0.14018(11) 0.0467(7) Uani 1 1 d . . .
O22 O 0.3457(2) -0.02413(18) 0.19783(12) 0.0417(6) Uani 1 1 d . . .
C2 C 0.3498(3) -0.0744(3) 0.14428(17) 0.0355(8) Uani 1 1 d . . .
C21 C 0.3447(3) -0.0047(3) 0.08605(16) 0.0357(8) Uani 1 1 d . . .
C22 C 0.3184(4) -0.0585(4) 0.02883(19) 0.0515(11) Uani 1 1 d . . .
C23 C 0.3117(4) -0.0028(4) -0.0279(2) 0.0663(13) Uani 1 1 d . . .
C24 C 0.3325(4) 0.1102(4) -0.0282(2) 0.0628(13) Uani 1 1 d . . .
C25 C 0.3590(4) 0.1659(3) 0.02767(19) 0.0499(10) Uani 1 1 d . . .
C26 C 0.3649(3) 0.1107(3) 0.08560(16) 0.0352(9) Uani 1 1 d . . .
S3 S 0.47447(8) 0.46836(7) 0.32493(5) 0.0433(3) Uani 1 1 d . . .
O31 O 0.6102(3) 0.1288(2) 0.32760(14) 0.0577(8) Uani 1 1 d . . .
O32 O 0.4684(2) 0.25308(19) 0.33715(12) 0.0468(7) Uani 1 1 d . . .
C3 C 0.5699(3) 0.2314(3) 0.32645(15) 0.0358(8) Uani 1 1 d . . .
C31 C 0.6561(3) 0.3174(3) 0.31387(15) 0.0342(8) Uani 1 1 d . . .
C32 C 0.6245(3) 0.4307(3) 0.31411(15) 0.0358(9) Uani 1 1 d . . .
C33 C 0.7112(4) 0.5086(4) 0.30386(18) 0.0491(10) Uani 1 1 d . . .
C34 C 0.8243(4) 0.4757(4) 0.2931(2) 0.0596(13) Uani 1 1 d . . .
C35 C 0.8546(4) 0.3662(4) 0.2911(2) 0.0616(12) Uani 1 1 d . . .
C36 C 0.7714(4) 0.2864(4) 0.30209(18) 0.0484(10) Uani 1 1 d . . .
S4 S 0.46703(10) 0.63578(7) 0.31002(4) 0.0495(3) Uani 1 1 d . . .
O41 O 0.4359(2) 0.98887(19) 0.34320(13) 0.0518(7) Uani 1 1 d . . .
O42 O 0.3724(2) 0.84353(18) 0.28636(11) 0.0398(6) Uani 1 1 d . . .
C4 C 0.4178(3) 0.8880(3) 0.33726(17) 0.0355(9) Uani 1 1 d . . .
C41 C 0.4479(3) 0.8120(3) 0.39229(16) 0.0340(8) Uani 1 1 d . . .
C42 C 0.4726(3) 0.6988(3) 0.38703(16) 0.0360(8) Uani 1 1 d . . .
C43 C 0.5037(4) 0.6383(3) 0.44153(18) 0.0466(10) Uani 1 1 d . . .
C44 C 0.5086(4) 0.6879(4) 0.5004(2) 0.0550(11) Uani 1 1 d . . .
C45 C 0.4825(4) 0.7996(4) 0.5060(2) 0.0562(12) Uani 1 1 d . . .
C46 C 0.4524(3) 0.8598(3) 0.45236(18) 0.0464(10) Uani 1 1 d . . .
N1 N 0.2371(4) 0.6548(4) 0.2103(2) 0.0222(7) Uani 1 1 d . . .
H12 H 0.673(4) 0.595(4) 0.056(2) 0.078(14) Uiso 1 1 d . . .
H13 H 0.817(4) 0.461(3) 0.0385(18) 0.066(13) Uiso 1 1 d . . .
H14 H 0.779(3) 0.279(3) 0.0636(17) 0.059(12) Uiso 1 1 d . . .
H15 H 0.603(3) 0.232(3) 0.1050(17) 0.054(12) Uiso 1 1 d . . .
H22 H 0.306(3) -0.134(3) 0.0317(17) 0.056(12) Uiso 1 1 d . . .
H23 H 0.289(3) -0.042(3) -0.066(2) 0.066(13) Uiso 1 1 d . . .
H24 H 0.329(4) 0.146(4) -0.066(2) 0.085(16) Uiso 1 1 d . . .
H25 H 0.372(3) 0.243(3) 0.0290(15) 0.040(10) Uiso 1 1 d . . .
H33 H 0.688(3) 0.585(3) 0.3050(18) 0.062(13) Uiso 1 1 d . . .
H34 H 0.877(4) 0.531(4) 0.2862(19) 0.072(14) Uiso 1 1 d . . .
H35 H 0.933(4) 0.343(3) 0.2849(19) 0.071(13) Uiso 1 1 d . . .
H36 H 0.793(3) 0.208(3) 0.3014(18) 0.064(12) Uiso 1 1 d . . .
H44 H 0.529(3) 0.649(3) 0.5356(19) 0.063(13) Uiso 1 1 d . . .
H43 H 0.528(3) 0.568(3) 0.4372(16) 0.042(10) Uiso 1 1 d . . .
H45 H 0.484(3) 0.829(4) 0.546(2) 0.074(14) Uiso 1 1 d . . .
H46 H 0.437(3) 0.939(3) 0.4553(16) 0.047(10) Uiso 1 1 d . . .
H5A H 0.271(4) 0.633(3) 0.1898(19) 0.039(17) Uiso 1 1 d . . .
H5B H 0.266(4) 0.690(4) 0.226(2) 0.04(2) Uiso 1 1 d . . .
H5C H 0.230(4) 0.618(4) 0.234(2) 0.056(19) Uiso 1 1 d . . .
H51 H 0.453(4) 0.735(4) 0.102(2) 0.094(17) Uiso 1 1 d . . .
H52 H 0.357(5) -0.089(5) 0.245(3) 0.129(19) Uiso 1 1 d . . .
H53 H 0.552(5) 0.082(5) 0.333(3) 0.12(2) Uiso 1 1 d . . .
H54 H 0.177(5) 0.681(4) 0.194(2) 0.084(19) Uiso 1 1 d . . .

loop_
_atom_site_aniso_label
_atom_site_aniso_U_11
_atom_site_aniso_U_22
_atom_site_aniso_U_33
_atom_site_aniso_U_23
_atom_site_aniso_U_13
_atom_site_aniso_U_12
S1 0.0637(7) 0.0209(5) 0.0814(8) 0.0032(5) 0.0428(6) 0.0001(5)
O11 0.069(2) 0.0223(15) 0.091(2) 0.0059(14) 0.0317(17) 0.0002(14)
O12 0.075(2) 0.0254(15) 0.127(3) 0.0024(16) 0.062(2) 0.0026(14)
C1 0.058(3) 0.025(2) 0.052(2) 0.0004(17) 0.019(2) -0.0056(19)
C11 0.046(2) 0.0269(19) 0.043(2) -0.0031(16) 0.0144(18) -0.0038(17)
C12 0.052(3) 0.034(2) 0.077(3) 0.004(2) 0.021(2) -0.006(2)
C13 0.049(3) 0.049(3) 0.107(4) -0.002(3) 0.034(3) -0.005(2)
C14 0.046(3) 0.044(3) 0.097(4) -0.004(2) 0.022(2) 0.010(2)
C15 0.054(3) 0.031(2) 0.069(3) 0.000(2) 0.017(2) 0.001(2)
C16 0.044(2) 0.029(2) 0.046(2) -0.0034(16) 0.0164(18) 0.0012(17)
S2 0.0718(7) 0.0212(5) 0.0459(6) 0.0014(4) 0.0217(5) -0.0037(5)
O21 0.0691(18) 0.0173(14) 0.0554(16) 0.0018(11) 0.0157(13) 0.0005(12)
O22 0.0605(17) 0.0229(13) 0.0433(15) 0.0049(12) 0.0142(12) 0.0062(12)
C2 0.036(2) 0.027(2) 0.044(2) 0.0001(17) 0.0086(17) -0.0017(16)
C21 0.039(2) 0.028(2) 0.041(2) 0.0021(17) 0.0071(17) 0.0003(16)
C22 0.069(3) 0.037(2) 0.047(3) 0.003(2) -0.001(2) -0.007(2)
C23 0.092(4) 0.060(3) 0.046(3) -0.003(2) -0.006(2) -0.016(3)
C24 0.079(3) 0.063(3) 0.046(3) 0.015(2) 0.000(2) -0.009(2)
C25 0.065(3) 0.034(2) 0.051(3) 0.013(2) 0.007(2) -0.006(2)
C26 0.037(2) 0.027(2) 0.042(2) 0.0046(16) 0.0113(17) 0.0016(16)
S3 0.0422(6) 0.0232(5) 0.0629(6) -0.0019(4) -0.0067(5) 0.0003(4)
O31 0.063(2) 0.0232(15) 0.088(2) -0.0044(14) 0.0156(16) 0.0058(14)
O32 0.0441(17) 0.0258(14) 0.0709(18) -0.0025(12) 0.0065(14) -0.0035(12)
C3 0.046(2) 0.028(2) 0.034(2) 0.0002(15) 0.0030(17) 0.0058(18)
C31 0.037(2) 0.035(2) 0.0306(19) -0.0024(16) 0.0024(16) -0.0021(17)
C32 0.040(2) 0.036(2) 0.0311(19) 0.0050(16) -0.0019(16) -0.0039(17)
C33 0.056(3) 0.045(3) 0.045(2) 0.009(2) -0.002(2) -0.012(2)
C34 0.057(3) 0.071(4) 0.052(3) 0.011(2) 0.012(2) -0.025(3)
C35 0.047(3) 0.080(4) 0.060(3) -0.001(2) 0.017(2) -0.004(3)
C36 0.049(3) 0.053(3) 0.044(2) -0.006(2) 0.0090(19) 0.001(2)
S4 0.0764(8) 0.0239(5) 0.0458(6) -0.0007(4) -0.0137(5) 0.0070(5)
O41 0.0638(18) 0.0187(14) 0.0724(19) 0.0062(12) 0.0009(14) -0.0041(12)
O42 0.0541(16) 0.0243(13) 0.0412(15) 0.0052(12) 0.0053(12) -0.0009(12)
C4 0.032(2) 0.027(2) 0.048(2) 0.0041(18) 0.0110(18) 0.0022(16)
C41 0.034(2) 0.0263(19) 0.042(2) 0.0031(16) 0.0037(16) -0.0039(16)
C42 0.040(2) 0.0259(19) 0.041(2) 0.0014(16) -0.0008(16) -0.0014(16)
C43 0.062(3) 0.027(2) 0.049(3) 0.004(2) -0.004(2) 0.000(2)
C44 0.076(3) 0.048(3) 0.040(3) 0.013(2) -0.003(2) -0.007(2)
C45 0.081(3) 0.050(3) 0.039(3) -0.002(2) 0.012(2) -0.004(2)
C46 0.057(3) 0.032(2) 0.051(3) -0.003(2) 0.012(2) -0.003(2)
N1 0.021(2) 0.0161(18) 0.030(2) 0.0009(18) 0.0055(19) 0.0000(17)

loop_
_atom_type_symbol
_atom_type_description
_atom_type_scat_dispersion_real
_atom_type_scat_dispersion_imag
_atom_type_scat_source
C C 0.0033 0.0016 'International Tables Vol C Tables 4.2.6.8 and 6.1.1.4'
H H 0.0000 0.0000 'International Tables Vol C Tables 4.2.6.8 and 6.1.1.4'
O O 0.0106 0.0060 'International Tables Vol C Tables 4.2.6.8 and 6.1.1.4'
S S 0.1246 0.1234 'International Tables Vol C Tables 4.2.6.8 and 6.1.1.4'
N N 0.0061 0.0033 'International Tables Vol C Tables 4.2.6.8 and 6.1.1.4'

loop_
_geom_angle_atom_site_label_1
_geom_angle_atom_site_label_2
_geom_angle_atom_site_label_3
_geom_angle
_geom_angle_site_symmetry_1
_geom_angle_site_symmetry_3
_geom_angle_publ_flag
C16 S1 S2 105.52(12) . . ?
O12 C1 O11 122.2(3) . . ?
O12 C1 C11 122.7(3) . . ?
O11 C1 C11 115.1(3) . . ?
C12 C11 C16 119.4(3) . . ?
C12 C11 C1 120.3(3) . . ?
C16 C11 C1 120.3(3) . . ?
C13 C12 C11 121.1(4) . . ?
C12 C13 C14 119.9(4) . . ?
C13 C14 C15 120.4(4) . . ?
C14 C15 C16 120.9(4) . . ?
C15 C16 C11 118.4(3) . . ?
C15 C16 S1 122.0(3) . . ?
C11 C16 S1 119.7(3) . . ?
C26 S2 S1 105.98(12) . . ?
O21 C2 O22 122.4(3) . . ?
O21 C2 C21 120.2(3) . . ?
O22 C2 C21 117.4(3) . . ?
C22 C21 C26 118.7(3) . . ?
C22 C21 C2 116.9(3) . . ?
C26 C21 C2 124.4(3) . . ?
C23 C22 C21 122.0(4) . . ?
C22 C23 C24 119.1(4) . . ?
C25 C24 C23 120.3(4) . . ?
C24 C25 C26 121.2(4) . . ?
C25 C26 C21 118.7(3) . . ?
C25 C26 S2 120.7(3) . . ?
C21 C26 S2 120.5(3) . . ?
C32 S3 S4 105.05(12) . . ?
O32 C3 O31 122.0(3) . . ?
O32 C3 C31 122.4(3) . . ?
O31 C3 C31 115.6(3) . . ?
C36 C31 C32 120.0(3) . . ?
C36 C31 C3 119.3(3) . . ?
C32 C31 C3 120.7(3) . . ?
C33 C32 C31 118.0(3) . . ?
C33 C32 S3 122.7(3) . . ?
C31 C32 S3 119.3(3) . . ?
C34 C33 C32 120.8(4) . . ?
C35 C34 C33 121.5(4) . . ?
C34 C35 C36 119.4(4) . . ?
C35 C36 C31 120.3(4) . . ?
C42 S4 S3 106.26(12) . . ?
O41 C4 O42 123.5(3) . . ?
O41 C4 C41 119.6(3) . . ?
O42 C4 C41 116.9(3) . . ?
C46 C41 C42 118.8(3) . . ?
C46 C41 C4 116.5(3) . . ?
C42 C41 C4 124.7(3) . . ?
C43 C42 C41 119.2(3) . . ?
C43 C42 S4 121.4(3) . . ?
C41 C42 S4 119.4(3) . . ?
C44 C43 C42 120.9(4) . . ?
C43 C44 C45 120.3(4) . . ?
C46 C45 C44 119.1(4) . . ?
C45 C46 C41 121.8(4) . . ?

loop_
_geom_bond_atom_site_label_1
_geom_bond_atom_site_label_2
_geom_bond_distance
_geom_bond_site_symmetry_2
_geom_bond_publ_flag
S1 C16 1.796(3) . ?
S1 S2 2.0399(12) . ?
O11 C1 1.311(4) . ?
O12 C1 1.208(4) . ?
C1 C11 1.476(5) . ?
C11 C12 1.389(5) . ?
C11 C16 1.407(5) . ?
C12 C13 1.363(6) . ?
C13 C14 1.371(6) . ?
C14 C15 1.378(6) . ?
C15 C16 1.388(5) . ?
S2 C26 1.792(4) . ?
O21 C2 1.243(4) . ?
O22 C2 1.287(4) . ?
C2 C21 1.487(5) . ?
C21 C22 1.385(5) . ?
C21 C26 1.409(5) . ?
C22 C23 1.372(6) . ?
C23 C24 1.382(6) . ?
C24 C25 1.373(6) . ?
C25 C26 1.390(5) . ?
S3 C32 1.794(4) . ?
S3 S4 2.0418(13) . ?
O31 C3 1.318(4) . ?
O32 C3 1.219(4) . ?
C3 C31 1.463(5) . ?
C31 C36 1.401(5) . ?
C31 C32 1.410(5) . ?
C32 C33 1.388(5) . ?
C33 C34 1.378(6) . ?
C34 C35 1.365(6) . ?
C35 C36 1.378(6) . ?
S4 C42 1.793(3) . ?
O41 C4 1.237(4) . ?
O42 C4 1.278(4) . ?
C4 C41 1.500(5) . ?
C41 C46 1.391(5) . ?
C41 C42 1.398(5) . ?
C42 C43 1.388(5) . ?
C43 C44 1.377(5) . ?
C44 C45 1.384(6) . ?
C45 C46 1.369(5) . ?

loop_
_cod_related_entry_id
_cod_related_entry_database
_cod_related_entry_code
1 ChemSpider 30661107
